data_4304915
loop_
_publ_author_name
'Wai-Man Cheung'
'Ho-Yuen Ng'
'Ian D. Williams'
'Wa-Hung Leung'

_publ_section_title
;
Ruthenium Complexes with Tetraphenylimidodiphosphinate: Syntheses,
Structures, and Applications to Catalytic Organic Oxidation
;
_journal_name_full 'Inorganic Chemistry'
_journal_page_first 4383
_journal_page_last 4391
_journal_paper_doi 10.1021/ic800018d
_journal_volume 47
_journal_year 2008
_chemical_formula_sum 'C60 H59 Cl N4 O2 P4 Ru'
_chemical_formula_weight 1128.51
_chemical_name_systematic
; 
 ? 
;
_space_group_IT_number 14
_symmetry_cell_setting monoclinic
_symmetry_space_group_name_Hall '-P 2ybc'
_symmetry_space_group_name_H-M 'P 1 21/c 1'
_atom_sites_solution_hydrogens geom
_atom_sites_solution_primary direct
_atom_sites_solution_secondary difmap
_audit_creation_method SHELXL-97
_cell_angle_alpha 90.00
_cell_angle_beta 99.3200(10)
_cell_angle_gamma 90.00
_cell_formula_units_Z 4
_cell_length_a 10.7566(8)
_cell_length_b 19.3921(14)
_cell_length_c 25.8888(19)
_cell_measurement_reflns_used 5310
_cell_measurement_temperature 100(2)
_cell_measurement_theta_max 28.26
_cell_measurement_theta_min 2.24
_cell_volume 5328.9(7)
_computing_structure_refinement 'SHELXL-97 (Sheldrick, 1997)'
_computing_structure_solution 'SHELXS-97 (Sheldrick, 1990)'
_diffrn_ambient_temperature 100(2)
_diffrn_measured_fraction_theta_full 0.972
_diffrn_measured_fraction_theta_max 0.972
_diffrn_radiation_monochromator graphite
_diffrn_radiation_source 'fine-focus sealed tube'
_diffrn_radiation_type MoK\a
_diffrn_radiation_wavelength 0.71073
_diffrn_reflns_av_R_equivalents 0.0329
_diffrn_reflns_av_sigmaI/netI 0.0480
_diffrn_reflns_limit_h_max 12
_diffrn_reflns_limit_h_min -12
_diffrn_reflns_limit_k_max 23
_diffrn_reflns_limit_k_min -19
_diffrn_reflns_limit_l_max 30
_diffrn_reflns_limit_l_min -28
_diffrn_reflns_number 25912
_diffrn_reflns_theta_full 25.00
_diffrn_reflns_theta_max 25.00
_diffrn_reflns_theta_min 1.91
_exptl_absorpt_coefficient_mu 0.513
_exptl_absorpt_correction_T_max 1.00
_exptl_absorpt_correction_T_min 0.91
_exptl_absorpt_correction_type multi-scan
_exptl_absorpt_process_details SADABS
_exptl_crystal_colour yellow
_exptl_crystal_density_diffrn 1.407
_exptl_crystal_density_method 'not measured'
_exptl_crystal_description bar
_exptl_crystal_F_000 2336
_exptl_crystal_size_max 0.40
_exptl_crystal_size_mid 0.08
_exptl_crystal_size_min 0.06
_refine_diff_density_max 0.582
_refine_diff_density_min -0.386
_refine_diff_density_rms 0.065
_refine_ls_extinction_method none
_refine_ls_goodness_of_fit_ref 0.962
_refine_ls_hydrogen_treatment constr
_refine_ls_matrix_type full
_refine_ls_number_parameters 649
_refine_ls_number_reflns 9115
_refine_ls_number_restraints 0
_refine_ls_restrained_S_all 0.962
_refine_ls_R_factor_all 0.0459
_refine_ls_R_factor_gt 0.0337
_refine_ls_shift/su_max 0.002
_refine_ls_shift/su_mean 0.000
_refine_ls_structure_factor_coef Fsqd
_refine_ls_weighting_details 'calc w=1/[\s^2^(Fo^2^)+(0.0330P)^2^+0.0000P] where P=(Fo^2^+2Fc^2^)/3'
_refine_ls_weighting_scheme calc
_refine_ls_wR_factor_gt 0.0647
_refine_ls_wR_factor_ref 0.0674
_reflns_number_gt 7416
_reflns_number_total 9115
_reflns_threshold_expression >2sigma(I)
_cod_data_source_file ic800018d-file003.cif
_cod_data_source_block wai66
_cod_depositor_comments
;
The following automatic conversions were performed:
'_symmetry_cell_setting' value 'Monoclinic' changed to 'monoclinic'
according to '/home/saulius/struct/CIF-dictionaries/cif_core.dic'
dictionary named 'cif_core.dic' version 2.4.1 from 2010-06-29.

Automatic conversion script
Id: cif_fix_enum 1527 2010-12-29 10:47:43Z saulius 
;
_cod_database_code 4304915

loop_
_symmetry_equiv_pos_as_xyz
'x, y, z'
'-x, y+1/2, -z+1/2'
'-x, -y, -z'
'x, -y-1/2, z-1/2'

loop_
_atom_site_label
_atom_site_type_symbol
_atom_site_fract_x
_atom_site_fract_y
_atom_site_fract_z
_atom_site_U_iso_or_equiv
_atom_site_adp_type
_atom_site_occupancy
_atom_site_symmetry_multiplicity
_atom_site_calc_flag
_atom_site_refinement_flags
_atom_site_disorder_assembly
_atom_site_disorder_group
Ru1 Ru 0.546134(18) 0.426191(9) 0.605195(7) 0.01160(6) Uani 1 1 d . . .
Cl1 Cl 0.62217(6) 0.53406(3) 0.57148(2) 0.01527(13) Uani 1 1 d . . .
P1 P 0.45429(6) 0.47213(3) 0.67271(2) 0.01434(14) Uani 1 1 d . . .
P2 P 0.74571(6) 0.40314(3) 0.64677(2) 0.01389(14) Uani 1 1 d . . .
P3 P 0.55923(6) 0.17928(3) 0.52721(2) 0.01568(14) Uani 1 1 d . . .
P4 P 0.28592(6) 0.21457(3) 0.51599(2) 0.01587(14) Uani 1 1 d . . .
O1 O 0.28869(16) 0.28278(8) 0.54352(7) 0.0221(4) Uani 1 1 d . . .
O2 O 0.61726(16) 0.24161(8) 0.55595(6) 0.0200(4) Uani 1 1 d . . .
N1 N 0.36354(19) 0.43866(9) 0.55463(7) 0.0155(4) Uani 1 1 d . . .
H1A H 0.3721 0.4619 0.5253 0.019 Uiso 1 1 d R . .
H1B H 0.3088 0.4613 0.5714 0.019 Uiso 1 1 d R . .
H1C H 0.3375 0.3952 0.5471 0.019 Uiso 1 1 d R . .
N2 N 0.59075(19) 0.38570(9) 0.53240(7) 0.0158(4) Uani 1 1 d . . .
H2B H 0.6582 0.4081 0.5241 0.019 Uiso 1 1 d R . .
H2C H 0.5253 0.3930 0.5066 0.019 Uiso 1 1 d R . .
H2D H 0.6073 0.3402 0.5352 0.019 Uiso 1 1 d R . .
N3 N 0.48966(19) 0.32426(9) 0.61861(7) 0.0161(4) Uani 1 1 d . . .
H3B H 0.4799 0.3192 0.6523 0.019 Uiso 1 1 d R . .
H3C H 0.5482 0.2940 0.6117 0.019 Uiso 1 1 d R . .
H3D H 0.4161 0.3166 0.5974 0.019 Uiso 1 1 d R . .
N10 N 0.4115(2) 0.17330(10) 0.51287(8) 0.0217(5) Uani 1 1 d . . .
C1 C 0.3567(2) 0.40732(12) 0.70054(9) 0.0164(5) Uani 1 1 d . . .
C2 C 0.2705(2) 0.36999(12) 0.66513(10) 0.0210(6) Uani 1 1 d . . .
H2A H 0.2587 0.3819 0.6291 0.025 Uiso 1 1 calc R . .
C3 C 0.2024(3) 0.31647(13) 0.68119(10) 0.0270(6) Uani 1 1 d . . .
H3A H 0.1455 0.2913 0.6563 0.032 Uiso 1 1 calc R . .
C4 C 0.2168(3) 0.29938(13) 0.73338(11) 0.0294(7) Uani 1 1 d . . .
H4A H 0.1710 0.2618 0.7445 0.035 Uiso 1 1 calc R . .
C5 C 0.2975(3) 0.33689(13) 0.76939(11) 0.0274(6) Uani 1 1 d . . .
H5A H 0.3056 0.3259 0.8055 0.033 Uiso 1 1 calc R . .
C6 C 0.3675(2) 0.39084(12) 0.75341(10) 0.0212(6) Uani 1 1 d . . .
H6A H 0.4229 0.4165 0.7786 0.025 Uiso 1 1 calc R . .
C7 C 0.3319(2) 0.53712(12) 0.64881(9) 0.0166(5) Uani 1 1 d . . .
C8 C 0.3600(3) 0.58852(12) 0.61467(10) 0.0216(6) Uani 1 1 d . . .
H8A H 0.4393 0.5883 0.6030 0.026 Uiso 1 1 calc R . .
C9 C 0.2735(3) 0.63981(13) 0.59759(10) 0.0256(6) Uani 1 1 d . . .
H9A H 0.2939 0.6744 0.5744 0.031 Uiso 1 1 calc R . .
C10 C 0.1584(3) 0.64075(13) 0.61411(10) 0.0225(6) Uani 1 1 d . . .
H10A H 0.0989 0.6758 0.6023 0.027 Uiso 1 1 calc R . .
C11 C 0.1295(2) 0.59048(12) 0.64801(10) 0.0216(6) Uani 1 1 d . . .
H11A H 0.0499 0.5910 0.6594 0.026 Uiso 1 1 calc R . .
C12 C 0.2160(2) 0.53918(12) 0.66548(10) 0.0190(6) Uani 1 1 d . . .
H12A H 0.1955 0.5051 0.6891 0.023 Uiso 1 1 calc R . .
C13 C 0.5353(2) 0.51688(12) 0.73174(9) 0.0173(5) Uani 1 1 d . . .
C14 C 0.6165(2) 0.48103(13) 0.76979(9) 0.0196(6) Uani 1 1 d . . .
H14A H 0.6321 0.4335 0.7648 0.024 Uiso 1 1 calc R . .
C15 C 0.6749(3) 0.51362(13) 0.81490(10) 0.0260(6) Uani 1 1 d . . .
H15A H 0.7272 0.4879 0.8411 0.031 Uiso 1 1 calc R . .
C16 C 0.6574(3) 0.58313(14) 0.82192(11) 0.0305(7) Uani 1 1 d . . .
H16A H 0.6981 0.6056 0.8527 0.037 Uiso 1 1 calc R . .
C17 C 0.5803(3) 0.61985(14) 0.78394(11) 0.0314(7) Uani 1 1 d . . .
H17A H 0.5695 0.6680 0.7883 0.038 Uiso 1 1 calc R . .
C18 C 0.5180(3) 0.58706(13) 0.73927(10) 0.0244(6) Uani 1 1 d . . .
H18A H 0.4634 0.6127 0.7138 0.029 Uiso 1 1 calc R . .
C19 C 0.8348(2) 0.45962(12) 0.69676(9) 0.0161(5) Uani 1 1 d . . .
C20 C 0.9350(3) 0.43380(13) 0.73255(10) 0.0235(6) Uani 1 1 d . . .
H20A H 0.9570 0.3864 0.7314 0.028 Uiso 1 1 calc R . .
C21 C 1.0025(3) 0.47644(13) 0.76966(10) 0.0283(7) Uani 1 1 d . . .
H21A H 1.0707 0.4583 0.7938 0.034 Uiso 1 1 calc R . .
C22 C 0.9712(3) 0.54509(13) 0.77175(10) 0.0279(7) Uani 1 1 d . . .
H22A H 1.0161 0.5741 0.7979 0.033 Uiso 1 1 calc R . .
C23 C 0.8743(3) 0.57178(12) 0.73565(10) 0.0220(6) Uani 1 1 d . . .
H23A H 0.8546 0.6195 0.7363 0.026 Uiso 1 1 calc R . .
C24 C 0.8061(2) 0.52934(12) 0.69853(9) 0.0172(5) Uani 1 1 d . . .
H24A H 0.7391 0.5480 0.6741 0.021 Uiso 1 1 calc R . .
C25 C 0.8587(2) 0.39733(12) 0.60037(9) 0.0171(5) Uani 1 1 d . . .
C26 C 0.8596(2) 0.34077(12) 0.56682(9) 0.0188(6) Uani 1 1 d . . .
H26A H 0.8066 0.3023 0.5699 0.023 Uiso 1 1 calc R . .
C27 C 0.9376(2) 0.34071(13) 0.52926(10) 0.0232(6) Uani 1 1 d . . .
H27A H 0.9369 0.3024 0.5064 0.028 Uiso 1 1 calc R . .
C28 C 1.0167(2) 0.39584(13) 0.52460(10) 0.0243(6) Uani 1 1 d . . .
H28A H 1.0712 0.3951 0.4992 0.029 Uiso 1 1 calc R . .
C29 C 1.0156(2) 0.45185(13) 0.55731(10) 0.0237(6) Uani 1 1 d . . .
H29A H 1.0687 0.4902 0.5540 0.028 Uiso 1 1 calc R . .
C30 C 0.9377(2) 0.45268(12) 0.59487(9) 0.0188(6) Uani 1 1 d . . .
H30A H 0.9382 0.4916 0.6172 0.023 Uiso 1 1 calc R . .
C31 C 0.7664(2) 0.32043(12) 0.68215(9) 0.0178(6) Uani 1 1 d . . .
C32 C 0.8658(3) 0.27513(12) 0.67852(10) 0.0250(6) Uani 1 1 d . . .
H32A H 0.9235 0.2854 0.6554 0.030 Uiso 1 1 calc R . .
C33 C 0.8808(3) 0.21572(13) 0.70816(11) 0.0329(7) Uani 1 1 d . . .
H33A H 0.9486 0.1854 0.7052 0.039 Uiso 1 1 calc R . .
C34 C 0.7987(3) 0.19994(13) 0.74181(11) 0.0381(8) Uani 1 1 d . . .
H34A H 0.8095 0.1587 0.7619 0.046 Uiso 1 1 calc R . .
C35 C 0.7002(3) 0.24429(13) 0.74644(10) 0.0312(7) Uani 1 1 d . . .
H35A H 0.6433 0.2338 0.7698 0.037 Uiso 1 1 calc R . .
C36 C 0.6852(3) 0.30407(12) 0.71665(9) 0.0226(6) Uani 1 1 d . . .
H36A H 0.6177 0.3344 0.7200 0.027 Uiso 1 1 calc R . .
C37 C 0.6153(2) 0.10400(12) 0.56542(9) 0.0162(5) Uani 1 1 d . . .
C38 C 0.6498(2) 0.10961(13) 0.61918(10) 0.0216(6) Uani 1 1 d . . .
H38A H 0.6499 0.1535 0.6355 0.026 Uiso 1 1 calc R . .
C39 C 0.6842(3) 0.05138(13) 0.64927(10) 0.0267(6) Uani 1 1 d . . .
H39A H 0.7084 0.0557 0.6861 0.032 Uiso 1 1 calc R . .
C40 C 0.6836(3) -0.01242(13) 0.62627(10) 0.0241(6) Uani 1 1 d . . .
H40A H 0.7051 -0.0522 0.6473 0.029 Uiso 1 1 calc R . .
C41 C 0.6519(3) -0.01887(12) 0.57274(10) 0.0230(6) Uani 1 1 d . . .
H41A H 0.6531 -0.0629 0.5567 0.028 Uiso 1 1 calc R . .
C42 C 0.6184(2) 0.03899(12) 0.54244(10) 0.0199(6) Uani 1 1 d . . .
H42A H 0.5972 0.0344 0.5055 0.024 Uiso 1 1 calc R . .
C43 C 0.6233(2) 0.17146(12) 0.46671(10) 0.0194(6) Uani 1 1 d . . .
C44 C 0.7525(3) 0.16482(13) 0.46925(11) 0.0274(6) Uani 1 1 d . . .
H44A H 0.8050 0.1612 0.5024 0.033 Uiso 1 1 calc R . .
C45 C 0.8055(3) 0.16339(14) 0.42469(11) 0.0334(7) Uani 1 1 d . . .
H45A H 0.8942 0.1588 0.4271 0.040 Uiso 1 1 calc R . .
C46 C 0.7307(3) 0.16859(14) 0.37613(11) 0.0347(7) Uani 1 1 d . . .
H46A H 0.7675 0.1676 0.3452 0.042 Uiso 1 1 calc R . .
C47 C 0.6034(3) 0.17521(14) 0.37316(11) 0.0345(7) Uani 1 1 d . . .
H47A H 0.5517 0.1790 0.3399 0.041 Uiso 1 1 calc R . .
C48 C 0.5484(3) 0.17650(13) 0.41793(10) 0.0261(6) Uani 1 1 d . . .
H48A H 0.4596 0.1808 0.4153 0.031 Uiso 1 1 calc R . .
C49 C 0.2086(2) 0.22862(12) 0.44901(9) 0.0177(5) Uani 1 1 d . . .
C50 C 0.1448(2) 0.17726(13) 0.41815(10) 0.0225(6) Uani 1 1 d . . .
H50A H 0.1402 0.1321 0.4320 0.027 Uiso 1 1 calc R . .
C51 C 0.0875(3) 0.19128(15) 0.36699(10) 0.0284(7) Uani 1 1 d . . .
H51A H 0.0435 0.1560 0.3461 0.034 Uiso 1 1 calc R . .
C52 C 0.0955(3) 0.25683(15) 0.34708(10) 0.0310(7) Uani 1 1 d . . .
H52A H 0.0551 0.2669 0.3125 0.037 Uiso 1 1 calc R . .
C53 C 0.1611(3) 0.30761(15) 0.37672(11) 0.0309(7) Uani 1 1 d . . .
H53A H 0.1685 0.3522 0.3624 0.037 Uiso 1 1 calc R . .
C54 C 0.2165(3) 0.29351(13) 0.42748(10) 0.0250(6) Uani 1 1 d . . .
H54A H 0.2608 0.3290 0.4481 0.030 Uiso 1 1 calc R . .
C55 C 0.1818(2) 0.15559(12) 0.54279(9) 0.0183(6) Uani 1 1 d . . .
C56 C 0.1945(3) 0.08426(12) 0.53948(10) 0.0249(6) Uani 1 1 d . . .
H56A H 0.2624 0.0654 0.5248 0.030 Uiso 1 1 calc R . .
C57 C 0.1090(3) 0.04054(14) 0.55743(10) 0.0330(7) Uani 1 1 d . . .
H57A H 0.1174 -0.0080 0.5543 0.040 Uiso 1 1 calc R . .
C58 C 0.0113(3) 0.06767(15) 0.57995(10) 0.0344(7) Uani 1 1 d . . .
H58A H -0.0483 0.0378 0.5917 0.041 Uiso 1 1 calc R . .
C59 C 0.0006(3) 0.13765(14) 0.58528(10) 0.0278(6) Uani 1 1 d . . .
H59A H -0.0648 0.1561 0.6018 0.033 Uiso 1 1 calc R . .
C60 C 0.0848(2) 0.18163(13) 0.56671(10) 0.0233(6) Uani 1 1 d . . .
H60A H 0.0762 0.2301 0.5703 0.028 Uiso 1 1 calc R . .

loop_
_atom_site_aniso_label
_atom_site_aniso_U_11
_atom_site_aniso_U_22
_atom_site_aniso_U_33
_atom_site_aniso_U_23
_atom_site_aniso_U_13
_atom_site_aniso_U_12
Ru1 0.01330(11) 0.01130(10) 0.01012(10) -0.00018(8) 0.00168(7) -0.00032(8)
Cl1 0.0176(3) 0.0142(3) 0.0142(3) 0.0021(2) 0.0033(2) 0.0000(2)
P1 0.0165(4) 0.0140(3) 0.0127(3) -0.0002(3) 0.0026(3) -0.0009(3)
P2 0.0150(3) 0.0116(3) 0.0144(3) 0.0008(2) 0.0007(3) -0.0003(2)
P3 0.0159(4) 0.0134(3) 0.0172(3) -0.0005(3) 0.0009(3) 0.0014(3)
P4 0.0146(3) 0.0147(3) 0.0172(3) 0.0001(3) -0.0008(3) 0.0003(3)
O1 0.0211(10) 0.0182(9) 0.0253(10) -0.0031(8) -0.0013(8) 0.0017(7)
O2 0.0218(10) 0.0142(8) 0.0230(10) -0.0024(7) 0.0013(8) 0.0002(7)
N1 0.0187(12) 0.0148(10) 0.0135(11) -0.0013(8) 0.0043(9) 0.0002(8)
N2 0.0151(12) 0.0172(10) 0.0153(11) 0.0005(9) 0.0026(9) 0.0023(8)
N3 0.0189(12) 0.0139(10) 0.0149(11) -0.0002(8) 0.0014(9) -0.0007(9)
N10 0.0177(12) 0.0193(11) 0.0273(13) -0.0021(9) 0.0013(10) 0.0019(9)
C1 0.0179(14) 0.0176(12) 0.0153(13) -0.0008(10) 0.0072(11) 0.0001(10)
C2 0.0220(15) 0.0267(14) 0.0160(14) -0.0023(11) 0.0083(11) -0.0034(11)
C3 0.0269(17) 0.0301(15) 0.0252(16) -0.0080(12) 0.0078(13) -0.0088(12)
C4 0.0342(18) 0.0257(15) 0.0309(17) 0.0010(12) 0.0131(14) -0.0107(13)
C5 0.0308(17) 0.0334(15) 0.0206(15) 0.0048(12) 0.0119(13) -0.0055(13)
C6 0.0230(15) 0.0238(14) 0.0173(14) 0.0002(11) 0.0047(11) -0.0014(11)
C7 0.0186(14) 0.0168(12) 0.0143(13) -0.0052(10) 0.0023(11) 0.0007(10)
C8 0.0243(15) 0.0205(13) 0.0220(14) -0.0002(11) 0.0100(12) 0.0046(11)
C9 0.0325(18) 0.0234(14) 0.0225(15) 0.0039(12) 0.0097(13) 0.0081(12)
C10 0.0252(16) 0.0206(13) 0.0205(14) -0.0060(11) 0.0002(12) 0.0083(11)
C11 0.0187(15) 0.0218(13) 0.0249(15) -0.0099(11) 0.0053(12) 0.0008(11)
C12 0.0237(15) 0.0157(12) 0.0183(14) -0.0054(11) 0.0058(11) -0.0013(11)
C13 0.0189(14) 0.0213(13) 0.0128(13) -0.0031(10) 0.0059(11) -0.0042(11)
C14 0.0237(15) 0.0209(13) 0.0150(13) -0.0012(11) 0.0056(11) -0.0015(11)
C15 0.0280(17) 0.0314(15) 0.0172(14) 0.0012(12) -0.0001(12) -0.0049(12)
C16 0.0318(17) 0.0371(17) 0.0213(15) -0.0114(13) 0.0000(13) -0.0062(13)
C17 0.0334(18) 0.0259(15) 0.0338(17) -0.0125(13) 0.0019(14) -0.0008(13)
C18 0.0270(16) 0.0237(14) 0.0218(15) -0.0042(11) 0.0018(12) -0.0008(12)
C19 0.0173(14) 0.0174(12) 0.0138(13) 0.0019(10) 0.0029(11) -0.0050(10)
C20 0.0264(16) 0.0186(13) 0.0228(14) 0.0013(11) -0.0042(12) -0.0017(12)
C21 0.0313(17) 0.0238(14) 0.0252(15) 0.0030(12) -0.0094(13) -0.0062(12)
C22 0.0397(19) 0.0245(14) 0.0171(15) -0.0004(12) -0.0020(13) -0.0138(13)
C23 0.0322(16) 0.0141(12) 0.0208(14) 0.0008(11) 0.0073(12) -0.0051(12)
C24 0.0205(14) 0.0190(13) 0.0126(13) 0.0022(10) 0.0042(11) -0.0032(11)
C25 0.0158(14) 0.0179(12) 0.0165(13) 0.0016(10) -0.0006(10) 0.0050(10)
C26 0.0157(14) 0.0203(13) 0.0191(14) 0.0021(11) -0.0011(11) 0.0038(11)
C27 0.0236(16) 0.0242(14) 0.0205(14) -0.0044(11) -0.0004(12) 0.0096(12)
C28 0.0194(15) 0.0335(15) 0.0207(15) 0.0024(12) 0.0054(12) 0.0069(12)
C29 0.0188(15) 0.0265(14) 0.0261(15) 0.0044(12) 0.0043(12) -0.0002(11)
C30 0.0178(14) 0.0204(13) 0.0176(14) 0.0006(10) 0.0012(11) 0.0010(11)
C31 0.0223(15) 0.0155(12) 0.0126(13) 0.0003(10) -0.0068(11) -0.0028(11)
C32 0.0285(16) 0.0182(13) 0.0247(15) 0.0010(11) -0.0069(12) 0.0005(12)
C33 0.043(2) 0.0192(14) 0.0299(17) -0.0011(12) -0.0135(15) 0.0051(13)
C34 0.065(2) 0.0151(14) 0.0256(17) 0.0061(12) -0.0193(16) -0.0057(14)
C35 0.052(2) 0.0221(14) 0.0169(15) 0.0010(12) -0.0017(13) -0.0162(14)
C36 0.0328(17) 0.0186(13) 0.0151(14) -0.0032(11) -0.0003(12) -0.0060(12)
C37 0.0128(13) 0.0170(12) 0.0191(14) -0.0004(10) 0.0032(11) 0.0012(10)
C38 0.0243(15) 0.0192(13) 0.0210(15) -0.0024(11) 0.0031(12) 0.0015(11)
C39 0.0328(17) 0.0294(15) 0.0171(14) 0.0012(12) 0.0020(12) 0.0032(12)
C40 0.0274(16) 0.0210(14) 0.0243(15) 0.0090(11) 0.0053(12) 0.0031(12)
C41 0.0268(16) 0.0151(13) 0.0280(16) -0.0034(11) 0.0071(12) 0.0005(11)
C42 0.0220(15) 0.0193(13) 0.0182(14) -0.0008(11) 0.0032(11) -0.0016(11)
C43 0.0243(15) 0.0114(12) 0.0226(14) 0.0001(11) 0.0041(12) 0.0000(11)
C44 0.0266(17) 0.0326(15) 0.0238(15) 0.0087(12) 0.0065(13) 0.0049(13)
C45 0.0311(18) 0.0368(17) 0.0359(18) 0.0101(14) 0.0160(15) 0.0070(13)
C46 0.051(2) 0.0309(16) 0.0276(17) 0.0020(13) 0.0216(16) -0.0032(15)
C47 0.042(2) 0.0415(18) 0.0189(16) -0.0001(13) 0.0017(14) -0.0069(15)
C48 0.0262(16) 0.0279(15) 0.0233(15) 0.0006(12) 0.0016(12) -0.0044(12)
C49 0.0132(14) 0.0225(13) 0.0179(14) 0.0008(11) 0.0041(11) 0.0020(11)
C50 0.0207(15) 0.0256(14) 0.0216(15) 0.0000(12) 0.0050(12) 0.0018(12)
C51 0.0222(16) 0.0451(18) 0.0178(15) -0.0088(13) 0.0033(12) 0.0020(13)
C52 0.0261(17) 0.0531(19) 0.0154(14) 0.0087(14) 0.0082(12) 0.0176(14)
C53 0.0297(17) 0.0380(17) 0.0266(16) 0.0130(13) 0.0095(13) 0.0081(13)
C54 0.0231(16) 0.0262(15) 0.0268(16) 0.0060(12) 0.0073(12) 0.0020(12)
C55 0.0199(15) 0.0221(13) 0.0112(13) 0.0015(10) -0.0024(11) 0.0008(11)
C56 0.0354(17) 0.0210(14) 0.0183(14) 0.0014(11) 0.0041(12) 0.0010(12)
C57 0.051(2) 0.0237(15) 0.0230(16) 0.0032(12) 0.0035(14) -0.0098(14)
C58 0.0374(19) 0.0466(19) 0.0186(15) 0.0071(14) 0.0031(13) -0.0153(15)
C59 0.0237(16) 0.0420(17) 0.0180(14) 0.0053(13) 0.0044(12) -0.0012(13)
C60 0.0235(16) 0.0235(14) 0.0214(15) 0.0004(11) -0.0012(12) 0.0023(12)

loop_
_atom_type_symbol
_atom_type_description
_atom_type_scat_dispersion_real
_atom_type_scat_dispersion_imag
_atom_type_scat_source
C C 0.0033 0.0016 'International Tables Vol C Tables 4.2.6.8 and 6.1.1.4'
H H 0.0000 0.0000 'International Tables Vol C Tables 4.2.6.8 and 6.1.1.4'
N N 0.0061 0.0033 'International Tables Vol C Tables 4.2.6.8 and 6.1.1.4'
O O 0.0106 0.0060 'International Tables Vol C Tables 4.2.6.8 and 6.1.1.4'
P P 0.1023 0.0942 'International Tables Vol C Tables 4.2.6.8 and 6.1.1.4'
Cl Cl 0.1484 0.1585 'International Tables Vol C Tables 4.2.6.8 and 6.1.1.4'
Ru Ru -1.2594 0.8363 'International Tables Vol C Tables 4.2.6.8 and 6.1.1.4'

loop_
_geom_angle_atom_site_label_1
_geom_angle_atom_site_label_2
_geom_angle_atom_site_label_3
_geom_angle
_geom_angle_site_symmetry_1
_geom_angle_site_symmetry_3
_geom_angle_publ_flag
N3 Ru1 N2 85.07(7) . . ?
N3 Ru1 N1 87.00(7) . . ?
N2 Ru1 N1 79.84(7) . . ?
N3 Ru1 P2 90.73(6) . . ?
N2 Ru1 P2 90.88(6) . . ?
N1 Ru1 P2 170.60(5) . . ?
N3 Ru1 P1 93.82(5) . . ?
N2 Ru1 P1 167.41(6) . . ?
N1 Ru1 P1 87.58(5) . . ?
P2 Ru1 P1 101.68(2) . . ?
N3 Ru1 Cl1 167.38(5) . . ?
N2 Ru1 Cl1 82.31(5) . . ?
N1 Ru1 Cl1 90.67(5) . . ?
P2 Ru1 Cl1 89.57(2) . . ?
P1 Ru1 Cl1 98.48(2) . . ?
C13 P1 C7 99.84(11) . . ?
C13 P1 C1 102.56(11) . . ?
C7 P1 C1 100.04(11) . . ?
C13 P1 Ru1 127.00(8) . . ?
C7 P1 Ru1 112.04(8) . . ?
C1 P1 Ru1 111.64(8) . . ?
C19 P2 C31 99.28(11) . . ?
C19 P2 C25 99.86(11) . . ?
C31 P2 C25 103.36(11) . . ?
C19 P2 Ru1 123.85(8) . . ?
C31 P2 Ru1 115.68(8) . . ?
C25 P2 Ru1 111.89(8) . . ?
O2 P3 N10 119.90(10) . . ?
O2 P3 C37 107.67(10) . . ?
N10 P3 C37 107.64(11) . . ?
O2 P3 C43 108.01(10) . . ?
N10 P3 C43 107.41(12) . . ?
C37 P3 C43 105.33(11) . . ?
O1 P4 N10 121.21(11) . . ?
O1 P4 C55 109.87(10) . . ?
N10 P4 C55 106.57(11) . . ?
O1 P4 C49 106.96(10) . . ?
N10 P4 C49 106.81(11) . . ?
C55 P4 C49 104.12(11) . . ?
P3 N10 P4 141.86(14) . . ?
C6 C1 C2 117.9(2) . . ?
C6 C1 P1 125.1(2) . . ?
C2 C1 P1 116.97(18) . . ?
C3 C2 C1 121.6(2) . . ?
C2 C3 C4 119.9(3) . . ?
C5 C4 C3 119.8(2) . . ?
C4 C5 C6 120.6(3) . . ?
C5 C6 C1 120.2(3) . . ?
C12 C7 C8 118.3(2) . . ?
C12 C7 P1 122.82(18) . . ?
C8 C7 P1 118.79(19) . . ?
C9 C8 C7 120.8(2) . . ?
C10 C9 C8 120.2(2) . . ?
C9 C10 C11 119.7(2) . . ?
C10 C11 C12 120.4(2) . . ?
C7 C12 C11 120.6(2) . . ?
C18 C13 C14 118.2(2) . . ?
C18 C13 P1 121.3(2) . . ?
C14 C13 P1 120.56(18) . . ?
C15 C14 C13 121.0(2) . . ?
C16 C15 C14 120.3(3) . . ?
C15 C16 C17 119.4(3) . . ?
C16 C17 C18 120.6(3) . . ?
C13 C18 C17 120.4(3) . . ?
C24 C19 C20 118.6(2) . . ?
C24 C19 P2 120.60(19) . . ?
C20 C19 P2 120.74(18) . . ?
C21 C20 C19 120.6(2) . . ?
C22 C21 C20 120.1(3) . . ?
C21 C22 C23 119.9(3) . . ?
C24 C23 C22 120.3(2) . . ?
C23 C24 C19 120.4(2) . . ?
C30 C25 C26 118.4(2) . . ?
C30 C25 P2 119.83(18) . . ?
C26 C25 P2 121.56(19) . . ?
C27 C26 C25 120.2(2) . . ?
C26 C27 C28 120.8(2) . . ?
C29 C28 C27 119.2(2) . . ?
C28 C29 C30 120.5(2) . . ?
C29 C30 C25 120.9(2) . . ?
C36 C31 C32 118.0(2) . . ?
C36 C31 P2 118.83(19) . . ?
C32 C31 P2 123.08(19) . . ?
C33 C32 C31 120.6(3) . . ?
C34 C33 C32 120.7(3) . . ?
C33 C34 C35 119.8(3) . . ?
C34 C35 C36 119.5(3) . . ?
C31 C36 C35 121.4(3) . . ?
C38 C37 C42 118.5(2) . . ?
C38 C37 P3 119.79(18) . . ?
C42 C37 P3 121.59(19) . . ?
C37 C38 C39 120.3(2) . . ?
C40 C39 C38 120.5(2) . . ?
C39 C40 C41 120.1(2) . . ?
C40 C41 C42 119.7(2) . . ?
C41 C42 C37 120.9(2) . . ?
C48 C43 C44 118.7(2) . . ?
C48 C43 P3 122.3(2) . . ?
C44 C43 P3 118.9(2) . . ?
C45 C44 C43 120.9(3) . . ?
C44 C45 C46 120.4(3) . . ?
C47 C46 C45 119.2(3) . . ?
C46 C47 C48 121.0(3) . . ?
C47 C48 C43 119.8(3) . . ?
C54 C49 C50 118.5(2) . . ?
C54 C49 P4 118.2(2) . . ?
C50 C49 P4 123.29(19) . . ?
C49 C50 C51 120.6(2) . . ?
C52 C51 C50 119.3(3) . . ?
C53 C52 C51 120.6(3) . . ?
C52 C53 C54 119.6(3) . . ?
C53 C54 C49 121.3(3) . . ?
C60 C55 C56 118.4(2) . . ?
C60 C55 P4 119.66(18) . . ?
C56 C55 P4 121.98(19) . . ?
C57 C56 C55 120.7(3) . . ?
C56 C57 C58 119.9(3) . . ?
C59 C58 C57 120.0(3) . . ?
C58 C59 C60 120.3(3) . . ?
C59 C60 C55 120.7(2) . . ?

loop_
_geom_bond_atom_site_label_1
_geom_bond_atom_site_label_2
_geom_bond_distance
_geom_bond_site_symmetry_2
_geom_bond_publ_flag
Ru1 N3 2.1132(18) . ?
Ru1 N2 2.1659(18) . ?
Ru1 N1 2.190(2) . ?
Ru1 P2 2.2844(7) . ?
Ru1 P1 2.3204(6) . ?
Ru1 Cl1 2.4572(6) . ?
P1 C13 1.848(2) . ?
P1 C7 1.855(2) . ?
P1 C1 1.856(2) . ?
P2 C19 1.841(2) . ?
P2 C31 1.843(2) . ?
P2 C25 1.845(2) . ?
P3 O2 1.5012(17) . ?
P3 N10 1.576(2) . ?
P3 C37 1.811(2) . ?
P3 C43 1.817(2) . ?
P4 O1 1.5005(17) . ?
P4 N10 1.584(2) . ?
P4 C55 1.815(2) . ?
P4 C49 1.818(3) . ?
C1 C6 1.392(3) . ?
C1 C2 1.396(3) . ?
C2 C3 1.373(3) . ?
C3 C4 1.376(4) . ?
C4 C5 1.375(4) . ?
C5 C6 1.390(3) . ?
C7 C12 1.385(3) . ?
C7 C8 1.397(3) . ?
C8 C9 1.384(3) . ?
C9 C10 1.375(4) . ?
C10 C11 1.380(3) . ?
C11 C12 1.387(3) . ?
C13 C18 1.392(3) . ?
C13 C14 1.392(3) . ?
C14 C15 1.386(3) . ?
C15 C16 1.377(4) . ?
C16 C17 1.377(4) . ?
C17 C18 1.393(4) . ?
C19 C24 1.389(3) . ?
C19 C20 1.396(3) . ?
C20 C21 1.381(4) . ?
C21 C22 1.376(4) . ?
C22 C23 1.383(4) . ?
C23 C24 1.382(3) . ?
C25 C30 1.391(3) . ?
C25 C26 1.400(3) . ?
C26 C27 1.383(3) . ?
C27 C28 1.384(4) . ?
C28 C29 1.379(4) . ?
C29 C30 1.382(3) . ?
C31 C36 1.384(3) . ?
C31 C32 1.398(4) . ?
C32 C33 1.379(4) . ?
C33 C34 1.371(4) . ?
C34 C35 1.385(4) . ?
C35 C36 1.387(3) . ?
C37 C38 1.386(3) . ?
C37 C42 1.397(3) . ?
C38 C39 1.388(3) . ?
C39 C40 1.373(3) . ?
C40 C41 1.378(4) . ?
C41 C42 1.383(3) . ?
C43 C48 1.387(4) . ?
C43 C44 1.387(4) . ?
C44 C45 1.367(4) . ?
C45 C46 1.382(4) . ?
C46 C47 1.366(4) . ?
C47 C48 1.384(4) . ?
C49 C54 1.384(3) . ?
C49 C50 1.387(3) . ?
C50 C51 1.394(4) . ?
C51 C52 1.380(4) . ?
C52 C53 1.372(4) . ?
C53 C54 1.379(4) . ?
C55 C60 1.392(3) . ?
C55 C56 1.394(3) . ?
C56 C57 1.385(4) . ?
C57 C58 1.385(4) . ?
C58 C59 1.371(4) . ?
C59 C60 1.386(4) . ?
